data_1529733
loop_
_publ_author_name
'Cartlidge, S.'
'Keller, E.B.'
'Meier, W.M.'

_publ_section_title
;
 Role of potassium in the thermal stability of CHA- and EAB-type zeolites
;
_journal_name_full Zeolites
_journal_page_first 226
_journal_page_last 230
_journal_volume 4
_journal_year 1984
_chemical_formula_sum 'Al10.8 K9.08 O72 Si25.2'
_chemical_name_systematic 'K9.08 Al10.8 Si25.2 O72'
_space_group_IT_number 194
_symmetry_space_group_name_Hall '-P 6c 2c'
_symmetry_space_group_name_H-M 'P 63/m m c'
_cell_angle_alpha 90
_cell_angle_beta 90
_cell_angle_gamma 120
_cell_formula_units_Z 1
_cell_length_a 13.07
_cell_length_b 13.07
_cell_length_c 15.1
_cell_volume 2233.874
_citation_journal_id_ASTM ZEOLD3
_cod_data_source_file Cartlidge_ZEOLD3_1984_1061.cif
_cod_data_source_block Al10.8K9.08O72Si25.2
_cod_database_code 1529733

loop_
_symmetry_equiv_pos_as_xyz
x,y,z
x-y,x,z+1/2
-y,x-y,z
-x,-y,z+1/2
-x+y,-x,z
y,-x+y,z+1/2
-y,-x,-z+1/2
x-y,-y,-z
x,x-y,-z+1/2
y,x,-z
-x+y,y,-z+1/2
-x,-x+y,-z
-x,-y,-z
-x+y,-x,-z-1/2
y,-x+y,-z
x,y,-z-1/2
x-y,x,-z
-y,x-y,-z-1/2
y,x,z-1/2
-x+y,y,z
-x,-x+y,z-1/2
-y,-x,z
x-y,-y,z-1/2
x,x-y,z

loop_
_atom_site_label
_atom_site_type_symbol
_atom_site_fract_x
_atom_site_fract_y
_atom_site_fract_z
_atom_site_occupancy
_atom_site_U_iso_or_equiv
O1 O-2 0.3121 -0.0126 0.0904 1 0.0
K1 K+1 0.3333 0.6667 0.0043 0.77 0.0
Si1 Si+4 0.2421 0 0 0.7 0.0
K2 K+1 0.172 0.344 0.25 1 0.0
O4 O-2 0.3878 0.0547 0.25 1 0.0
O2 O-2 0.2211 0.1105 0.0103 1 0.0
Si2 Si+4 0.4275 0.0934 0.1452 0.7 0.0
O3 O-2 0.4698 0.2349 0.1175 1 0.0
O5 O-2 0.5342 0.0684 0.1219 1 0.0
Al1 Al+3 0.2421 0 0 0.3 0.0
Al2 Al+3 0.4275 0.0934 0.1452 0.3 0.0
